data_9001611
loop_
_publ_author_name
'Hazen, R. M.'
'Downs, R. T.'
'Finger, L. W.'
'Conrad, P. G.'
'Gasparik, T.'

_publ_section_title
;
 Crystal chemistry of Ca-bearing majorite
;
_journal_name_full 'American Mineralogist'
_journal_page_first 581
_journal_page_last 584
_journal_volume 79
_journal_year 1994
_chemical_formula_sum 'Ca0.489 Mg3.511 O12 Si4'
_chemical_name_mineral Majorite
_symmetry_space_group_name_H-M 'I 41/a'
_cell_angle_alpha 90
_cell_angle_beta 90
_cell_angle_gamma 90
_cell_formula_units_Z 8
_cell_length_a 11.5816
_cell_length_b 11.5816
_cell_length_c 11.5288
_cell_volume 1546.398
_exptl_crystal_density_diffrn 3.516
_cod_original_formula_sum 'Mg3.511 Ca.489 Si4 O12'
_cod_database_code 9001611

loop_
_symmetry_equiv_pos_as_xyz
x,y,z
1/2+x,1/2+y,1/2+z
1/4+y,3/4-x,1/4-z
3/4+y,1/4-x,3/4-z
1/4-y,3/4+x,1/4+z
3/4-y,1/4+x,3/4+z
1/2+x,y,1/2-z
+x,1/2+y,-z
1/2-x,-y,1/2+z
-x,1/2-y,+z
1/4-y,1/4+x,3/4-z
3/4-y,3/4+x,1/4-z
1/4+y,1/4-x,3/4+z
3/4+y,3/4-x,1/4+z
-x,-y,-z
1/2-x,1/2-y,1/2-z

loop_
_atom_site_label
_atom_site_fract_x
_atom_site_fract_y
_atom_site_fract_z
_atom_site_occupancy
_atom_site_U_iso_or_equiv
Mg1_1 0.12650 0.01370 0.25760 0.91700 0.01051
Ca1 0.12650 0.01370 0.25760 0.08300 0.01051
Mg2 0.50000 0.25000 0.62580 0.67700 0.02786
Ca2 0.50000 0.25000 0.62580 0.32300 0.02786
Mg1_2 0.00000 0.00000 0.50000 1.00000 0.00557
Si2_1 0.00000 0.00000 0.00000 1.00000 0.00557
Si1 0.00000 0.25000 0.37500 1.00000 0.00747
Si2_2 0.00000 0.25000 0.87500 1.00000 0.00747
Si3 0.62590 0.00720 0.75750 1.00000 0.00747
O1 0.02510 0.05240 0.66660 1.00000 0.00773
O2 0.04200 -0.04620 0.86350 1.00000 0.00773
O3 0.22120 0.11000 0.79340 1.00000 0.00773
O4 0.21720 -0.08390 0.70260 1.00000 0.00773
O5 -0.05300 0.15850 0.46970 1.00000 0.00773
O6 -0.10240 0.21410 0.78420 1.00000 0.00773

loop_
_cod_changelog_entry_id
_cod_changelog_entry_author
_cod_changelog_entry_date
_cod_changelog_entry_text
1
;cod-tools version 3.10.1
Id: cif_fix_AMCSD_atom_labels 10224 2024-08-07 11:09:31Z saulius
;
2024-08-07T19:38:15+03:00
;Changed the following '_atom_site_label' values:
the first duplicated label 'Mg1'  converted to 'Mg1_1'
duplicated label 'Mg1' at index 4 converted to 'Mg1_2'
the first duplicated label 'Si2'  converted to 'Si2_1'
duplicated label 'Si2' at index 7 converted to 'Si2_2'
;
